data_4336841
loop_
_publ_author_name
'Natalia Cutillas'
'Alexandra Mart\'inez'
'Gorakh S. Yellol'
'Venancio Rodr\'iguez'
'Ana Zamora'
'M\'onica Pedre\~no'
'Antonio Donaire'
'Christoph Janiak'
'Jos\'e Ruiz'

_publ_section_title
;
 Anticancer C,N-Cycloplatinated(II) Complexes Containing Fluorinated
 Phosphine Ligands: Synthesis, Structural Characterization, and Biological
 Activity
;
_journal_name_full 'Inorganic Chemistry'
_journal_page_first 13529
_journal_page_last 13535
_journal_paper_doi 10.1021/ic401973k
_journal_volume 52
_journal_year 2013
_chemical_formula_moiety 'C30 H24 Cl F9 N P Pt, 2(C H2 Cl2)'
_chemical_formula_sum 'C32 H28 Cl5 F9 N P Pt'
_chemical_formula_weight 1000.86
_chemical_name_systematic
; 
Chloro-(N,N-dimethylbenzylamine-\kN,\kC)(tris(para-trifluoromethyl-
phenyl)phosphane)platinum(II) bis(dichloromethane) solvate
;
_space_group_IT_number 14
_symmetry_cell_setting monoclinic
_symmetry_space_group_name_Hall '-P 2yn'
_symmetry_space_group_name_H-M 'P 1 21/n 1'
_atom_sites_solution_hydrogens geom
_atom_sites_solution_primary direct
_atom_sites_solution_secondary difmap
_audit_creation_method SHELXL-97
_cell_angle_alpha 90.00
_cell_angle_beta 115.1630(10)
_cell_angle_gamma 90.00
_cell_formula_units_Z 4
_cell_length_a 13.6261(12)
_cell_length_b 20.2034(17)
_cell_length_c 14.4902(12)
_cell_measurement_reflns_used 7385
_cell_measurement_temperature 100(2)
_cell_measurement_theta_max 28.6
_cell_measurement_theta_min 2.545
_cell_volume 3610.5(5)
_computing_cell_refinement 'Bruker SAINT'
_computing_data_collection 'Bruker SMART'
_computing_data_reduction 'Bruker SAINT'
_computing_molecular_graphics 'DIAMOND (Crystal Impact, 2009)'
_computing_structure_refinement 'SHELXL-97 (Sheldrick, 2008)'
_computing_structure_solution 'SHELXS-97 (Sheldrick, 2008)'
_diffrn_ambient_temperature 100(2)
_diffrn_measured_fraction_theta_full 0.999
_diffrn_measured_fraction_theta_max 0.999
_diffrn_measurement_device_type 'Bruker SMART APEX CCD'
_diffrn_measurement_method \w-scan
_diffrn_radiation_monochromator graphite
_diffrn_radiation_source 'fine-focus sealed tube'
_diffrn_radiation_type MoK\a
_diffrn_radiation_wavelength 0.71073
_diffrn_reflns_av_R_equivalents 0.0358
_diffrn_reflns_av_sigmaI/netI 0.0262
_diffrn_reflns_limit_h_max 16
_diffrn_reflns_limit_h_min -16
_diffrn_reflns_limit_k_max 24
_diffrn_reflns_limit_k_min -24
_diffrn_reflns_limit_l_max 17
_diffrn_reflns_limit_l_min -17
_diffrn_reflns_number 36873
_diffrn_reflns_theta_full 25.85
_diffrn_reflns_theta_max 25.85
_diffrn_reflns_theta_min 1.85
_exptl_absorpt_coefficient_mu 4.373
_exptl_absorpt_correction_T_max 0.8445
_exptl_absorpt_correction_T_min 0.4078
_exptl_absorpt_correction_type multi-scan
_exptl_absorpt_process_details '(<i>SADABS</i>; Sheldrick, 1996)'
_exptl_crystal_colour colorless
_exptl_crystal_density_diffrn 1.841
_exptl_crystal_description needle
_exptl_crystal_F_000 1944
_exptl_crystal_size_max 0.25
_exptl_crystal_size_mid 0.07
_exptl_crystal_size_min 0.04
_refine_diff_density_max 2.779
_refine_diff_density_min -1.922
_refine_diff_density_rms 0.207
_refine_ls_extinction_method none
_refine_ls_goodness_of_fit_ref 1.145
_refine_ls_hydrogen_treatment constr
_refine_ls_matrix_type full
_refine_ls_number_parameters 444
_refine_ls_number_reflns 6979
_refine_ls_number_restraints 0
_refine_ls_restrained_S_all 1.145
_refine_ls_R_factor_all 0.0597
_refine_ls_R_factor_gt 0.0562
_refine_ls_shift/su_max 0.001
_refine_ls_shift/su_mean 0.000
_refine_ls_structure_factor_coef Fsqd
_refine_ls_weighting_details 'calc w=1/[\s^2^(Fo^2^)+(0.0581P)^2^+57.9505P] where P=(Fo^2^+2Fc^2^)/3'
_refine_ls_weighting_scheme calc
_refine_ls_wR_factor_gt 0.1450
_refine_ls_wR_factor_ref 0.1470
_reflns_number_gt 6480
_reflns_number_total 6979
_reflns_threshold_expression >2sigma(I)
_cod_data_source_file ic401973k_si_002.cif
_cod_data_source_block aml2bs
_cod_original_sg_symbol_H-M 'P 21/n'
_cod_database_code 4336841

loop_
_symmetry_equiv_pos_as_xyz
'x, y, z'
'-x+1/2, y+1/2, -z+1/2'
'-x, -y, -z'
'x-1/2, -y-1/2, z-1/2'

loop_
_atom_site_label
_atom_site_type_symbol
_atom_site_fract_x
_atom_site_fract_y
_atom_site_fract_z
_atom_site_U_iso_or_equiv
_atom_site_adp_type
_atom_site_occupancy
_atom_site_symmetry_multiplicity
_atom_site_calc_flag
_atom_site_refinement_flags
Pt Pt 0.95926(2) 0.140772(15) 0.25088(2) 0.01874(12) Uani 1 1 d .
P P 1.02463(15) 0.18793(10) 0.15098(15) 0.0158(4) Uani 1 1 d .
Cl1 Cl 0.84136(17) 0.07197(10) 0.11616(17) 0.0280(4) Uani 1 1 d .
C1 C 1.0372(7) 0.1999(5) 0.3726(6) 0.028(2) Uani 1 1 d .
C2 C 1.0883(7) 0.2611(5) 0.3799(7) 0.030(2) Uani 1 1 d .
H2 H 1.0965 0.2771 0.3219 0.036 Uiso 1 1 calc R
C3 C 1.1275(8) 0.2995(6) 0.4676(7) 0.040(3) Uani 1 1 d .
H3 H 1.1624 0.3406 0.4697 0.048 Uiso 1 1 calc R
C4 C 1.1145(8) 0.2765(7) 0.5526(8) 0.051(3) Uani 1 1 d .
H4 H 1.1385 0.3028 0.6126 0.062 Uiso 1 1 calc R
C5 C 1.0675(8) 0.2163(7) 0.5500(7) 0.048(3) Uani 1 1 d .
H5 H 1.0606 0.2008 0.6088 0.058 Uiso 1 1 calc R
C6 C 1.0295(8) 0.1772(6) 0.4618(7) 0.036(2) Uani 1 1 d .
C7 C 0.9842(8) 0.1110(6) 0.4569(8) 0.043(3) Uani 1 1 d .
H7A H 0.9509 0.1078 0.5056 0.051 Uiso 1 1 calc R
H7B H 1.0428 0.0776 0.4763 0.051 Uiso 1 1 calc R
N N 0.9010(6) 0.0973(4) 0.3520(6) 0.0294(17) Uani 1 1 d .
C8 C 0.7963(8) 0.1302(5) 0.3353(8) 0.035(2) Uani 1 1 d .
H8A H 0.7715 0.1136 0.3854 0.053 Uiso 1 1 calc R
H8B H 0.7417 0.1204 0.2664 0.053 Uiso 1 1 calc R
H8C H 0.8073 0.1782 0.3434 0.053 Uiso 1 1 calc R
C9 C 0.8812(9) 0.0243(5) 0.3395(10) 0.047(3) Uani 1 1 d .
H9A H 0.9442 0.0025 0.3368 0.071 Uiso 1 1 calc R
H9B H 0.8168 0.0157 0.2760 0.071 Uiso 1 1 calc R
H9C H 0.8698 0.0070 0.3973 0.071 Uiso 1 1 calc R
C10 C 0.9787(6) 0.1529(4) 0.0231(6) 0.0180(16) Uani 1 1 d .
C11 C 0.8850(6) 0.1774(4) -0.0577(6) 0.0199(16) Uani 1 1 d .
H11 H 0.8464 0.2132 -0.0462 0.024 Uiso 1 1 calc R
C12 C 0.8491(7) 0.1499(4) -0.1527(6) 0.0233(17) Uani 1 1 d .
H12 H 0.7859 0.1667 -0.2072 0.028 Uiso 1 1 calc R
C13 C 0.9051(7) 0.0973(4) -0.1693(6) 0.0220(17) Uani 1 1 d .
C14 C 0.9955(7) 0.0710(4) -0.0900(7) 0.0251(18) Uani 1 1 d .
H14 H 1.0318 0.0338 -0.1010 0.030 Uiso 1 1 calc R
C15 C 1.0318(7) 0.0994(4) 0.0050(6) 0.0220(17) Uani 1 1 d .
H15 H 1.0946 0.0820 0.0593 0.026 Uiso 1 1 calc R
C16 C 0.8688(8) 0.0687(5) -0.2739(7) 0.035(2) Uani 1 1 d .
F1 F 0.9304(7) 0.0894(5) -0.3193(5) 0.074(3) Uani 1 1 d .
F2 F 0.7668(5) 0.0857(4) -0.3362(5) 0.064(2) Uani 1 1 d .
F3 F 0.8760(6) 0.0037(3) -0.2742(5) 0.063(2) Uani 1 1 d .
C17 C 1.1717(6) 0.1879(4) 0.1955(6) 0.0180(15) Uani 1 1 d .
C18 C 1.2373(6) 0.1647(4) 0.2941(6) 0.0180(16) Uani 1 1 d .
H18 H 1.2047 0.1483 0.3358 0.022 Uiso 1 1 calc R
C19 C 1.3480(7) 0.1655(4) 0.3305(6) 0.0231(17) Uani 1 1 d .
H19 H 1.3918 0.1502 0.3975 0.028 Uiso 1 1 calc R
C20 C 1.3966(6) 0.1889(4) 0.2691(6) 0.0202(16) Uani 1 1 d .
C21 C 1.3333(7) 0.2097(4) 0.1702(6) 0.0223(17) Uani 1 1 d .
H21 H 1.3660 0.2246 0.1275 0.027 Uiso 1 1 calc R
C22 C 1.2199(6) 0.2083(4) 0.1343(6) 0.0205(16) Uani 1 1 d .
H22 H 1.1757 0.2217 0.0662 0.025 Uiso 1 1 calc R
C23 C 1.5174(7) 0.1923(5) 0.3114(7) 0.031(2) Uani 1 1 d .
F4 F 1.5558(5) 0.2054(6) 0.2508(5) 0.089(4) Uani 1 1 d .
F5 F 1.5675(6) 0.1481(7) 0.3759(9) 0.124(6) Uani 1 1 d .
F6 F 1.5542(7) 0.2413(8) 0.3794(10) 0.134(6) Uani 1 1 d .
C24 C 0.9823(6) 0.2743(4) 0.1262(6) 0.0175(15) Uani 1 1 d .
C25 C 1.0463(6) 0.3258(4) 0.1197(6) 0.0195(16) Uani 1 1 d .
H25 H 1.1183 0.3170 0.1285 0.023 Uiso 1 1 calc R
C26 C 1.0067(7) 0.3901(5) 0.1004(6) 0.0260(18) Uani 1 1 d .
H26 H 1.0517 0.4253 0.0978 0.031 Uiso 1 1 calc R
C27 C 0.8996(7) 0.4024(4) 0.0849(7) 0.0261(18) Uani 1 1 d .
C28 C 0.8349(7) 0.3516(5) 0.0896(7) 0.0280(19) Uani 1 1 d .
H28 H 0.7617 0.3601 0.0768 0.034 Uiso 1 1 calc R
C29 C 0.8757(7) 0.2882(4) 0.1127(6) 0.0225(17) Uani 1 1 d .
H29 H 0.8318 0.2537 0.1195 0.027 Uiso 1 1 calc R
C30 C 0.8556(9) 0.4719(5) 0.0632(10) 0.044(3) Uani 1 1 d .
F7 F 0.7502(5) 0.4738(3) 0.0044(5) 0.0511(17) Uani 1 1 d .
F8 F 0.8637(7) 0.5023(4) 0.1496(6) 0.072(2) Uani 1 1 d .
F9 F 0.9054(8) 0.5096(4) 0.0260(11) 0.123(5) Uani 1 1 d .
C31 C 1.1213(14) 0.5140(10) 0.4284(14) 0.089(6) Uani 1 1 d .
H31A H 1.0934 0.4701 0.4360 0.106 Uiso 1 1 calc R
H31B H 1.1811 0.5258 0.4948 0.106 Uiso 1 1 calc R
Cl2 Cl 1.0189(4) 0.5716(2) 0.3986(4) 0.0933(13) Uani 1 1 d .
Cl3 Cl 1.1736(4) 0.5082(3) 0.3362(4) 0.1012(15) Uani 1 1 d .
C32 C 0.8491(14) 0.3381(9) 0.3639(16) 0.087(5) Uani 1 1 d .
H32A H 0.8461 0.3040 0.3137 0.104 Uiso 1 1 calc R
H32B H 0.9099 0.3268 0.4300 0.104 Uiso 1 1 calc R
Cl4 Cl 0.8739(5) 0.4160(3) 0.3233(4) 0.1041(16) Uani 1 1 d .
Cl5 Cl 0.7300(5) 0.3369(4) 0.3774(6) 0.143(3) Uani 1 1 d .

loop_
_atom_site_aniso_label
_atom_site_aniso_U_11
_atom_site_aniso_U_22
_atom_site_aniso_U_33
_atom_site_aniso_U_23
_atom_site_aniso_U_13
_atom_site_aniso_U_12
Pt 0.01322(17) 0.02438(18) 0.01891(18) 0.00607(12) 0.00710(12) 0.00390(12)
P 0.0115(9) 0.0189(10) 0.0148(9) 0.0006(7) 0.0035(7) 0.0017(7)
Cl1 0.0243(10) 0.0240(10) 0.0353(11) 0.0004(9) 0.0122(9) -0.0036(8)
C1 0.018(4) 0.049(6) 0.018(4) 0.005(4) 0.009(3) 0.016(4)
C2 0.021(4) 0.043(5) 0.025(4) -0.007(4) 0.008(4) 0.004(4)
C3 0.022(5) 0.063(7) 0.028(5) -0.014(5) 0.004(4) 0.011(5)
C4 0.024(5) 0.098(10) 0.023(5) -0.023(6) 0.001(4) 0.019(6)
C5 0.027(5) 0.099(10) 0.019(5) -0.005(5) 0.011(4) 0.008(6)
C6 0.023(5) 0.066(7) 0.021(4) 0.012(4) 0.013(4) 0.016(5)
C7 0.027(5) 0.079(8) 0.030(5) 0.025(5) 0.019(4) 0.014(5)
N 0.020(4) 0.039(4) 0.037(4) 0.017(3) 0.019(3) 0.009(3)
C8 0.023(5) 0.043(6) 0.052(6) 0.018(5) 0.029(5) 0.012(4)
C9 0.047(6) 0.041(6) 0.071(8) 0.028(6) 0.042(6) 0.015(5)
C10 0.015(4) 0.020(4) 0.015(4) 0.001(3) 0.003(3) 0.000(3)
C11 0.016(4) 0.020(4) 0.021(4) 0.002(3) 0.007(3) 0.007(3)
C12 0.020(4) 0.028(4) 0.016(4) -0.001(3) 0.002(3) 0.004(3)
C13 0.018(4) 0.027(4) 0.018(4) -0.002(3) 0.005(3) 0.002(3)
C14 0.022(4) 0.023(4) 0.029(4) -0.006(3) 0.010(4) 0.004(3)
C15 0.018(4) 0.025(4) 0.020(4) 0.000(3) 0.006(3) 0.003(3)
C16 0.028(5) 0.047(6) 0.024(5) -0.006(4) 0.007(4) 0.012(4)
F1 0.068(5) 0.130(8) 0.034(4) -0.023(4) 0.031(4) -0.009(5)
F2 0.040(4) 0.100(6) 0.027(3) -0.029(3) -0.009(3) 0.031(4)
F3 0.081(5) 0.046(4) 0.034(3) -0.021(3) -0.003(3) 0.016(4)
C17 0.014(4) 0.020(4) 0.016(4) 0.000(3) 0.002(3) 0.001(3)
C18 0.008(3) 0.024(4) 0.019(4) 0.001(3) 0.002(3) -0.005(3)
C19 0.021(4) 0.028(4) 0.020(4) 0.006(3) 0.007(3) 0.004(3)
C20 0.010(4) 0.027(4) 0.023(4) 0.000(3) 0.006(3) 0.000(3)
C21 0.019(4) 0.028(4) 0.020(4) 0.000(3) 0.008(3) -0.002(3)
C22 0.019(4) 0.023(4) 0.017(4) 0.001(3) 0.005(3) 0.006(3)
C23 0.016(4) 0.047(6) 0.029(5) 0.005(4) 0.009(4) -0.002(4)
F4 0.013(3) 0.215(11) 0.033(4) 0.031(5) 0.005(3) -0.009(4)
F5 0.021(4) 0.213(13) 0.133(9) 0.129(9) 0.028(5) 0.042(5)
F6 0.035(5) 0.208(14) 0.144(10) -0.112(10) 0.025(6) -0.034(6)
C24 0.018(4) 0.019(4) 0.013(3) -0.003(3) 0.004(3) 0.000(3)
C25 0.018(4) 0.021(4) 0.017(4) 0.000(3) 0.005(3) 0.000(3)
C26 0.024(4) 0.027(5) 0.022(4) 0.004(3) 0.004(3) -0.003(4)
C27 0.031(5) 0.024(4) 0.025(4) 0.000(3) 0.014(4) 0.008(4)
C28 0.020(4) 0.034(5) 0.032(5) 0.005(4) 0.014(4) 0.011(4)
C29 0.018(4) 0.025(4) 0.023(4) 0.001(3) 0.008(3) 0.002(3)
C30 0.041(6) 0.031(5) 0.067(8) 0.011(5) 0.031(6) 0.013(5)
F7 0.049(4) 0.044(4) 0.057(4) 0.019(3) 0.019(3) 0.024(3)
F8 0.081(6) 0.046(4) 0.076(5) -0.018(4) 0.019(4) 0.021(4)
F9 0.112(8) 0.049(5) 0.275(15) 0.088(7) 0.147(10) 0.053(5)
C31 0.083(11) 0.098(13) 0.096(12) 0.038(10) 0.048(10) 0.055(10)
Cl2 0.096(3) 0.088(3) 0.091(3) 0.015(2) 0.034(3) 0.023(3)
Cl3 0.083(3) 0.113(4) 0.096(3) -0.013(3) 0.028(3) 0.015(3)
C32 0.072(11) 0.073(11) 0.108(14) 0.012(10) 0.032(10) 0.016(9)
Cl4 0.132(4) 0.096(3) 0.084(3) 0.005(3) 0.045(3) -0.004(3)
Cl5 0.086(4) 0.188(7) 0.164(6) -0.022(5) 0.061(4) -0.036(4)

loop_
_atom_type_symbol
_atom_type_description
_atom_type_scat_dispersion_real
_atom_type_scat_dispersion_imag
_atom_type_scat_source
C C 0.0033 0.0016 'International Tables Vol C Tables 4.2.6.8 and 6.1.1.4'
H H 0.0000 0.0000 'International Tables Vol C Tables 4.2.6.8 and 6.1.1.4'
N N 0.0061 0.0033 'International Tables Vol C Tables 4.2.6.8 and 6.1.1.4'
F F 0.0171 0.0103 'International Tables Vol C Tables 4.2.6.8 and 6.1.1.4'
P P 0.1023 0.0942 'International Tables Vol C Tables 4.2.6.8 and 6.1.1.4'
Cl Cl 0.1484 0.1585 'International Tables Vol C Tables 4.2.6.8 and 6.1.1.4'
Pt Pt -1.7033 8.3905 'International Tables Vol C Tables 4.2.6.8 and 6.1.1.4'

loop_
_geom_angle_atom_site_label_1
_geom_angle_atom_site_label_2
_geom_angle_atom_site_label_3
_geom_angle
C1 Pt N 81.6(4)
C1 Pt P 96.2(3)
N Pt P 177.8(2)
C1 Pt Cl1 169.8(2)
N Pt Cl1 90.3(2)
P Pt Cl1 91.95(7)
C24 P C17 106.1(4)
C24 P C10 103.1(3)
C17 P C10 102.1(4)
C24 P Pt 111.0(3)
C17 P Pt 117.1(3)
C10 P Pt 116.0(3)
C2 C1 C6 116.4(9)
C2 C1 Pt 130.4(7)
C6 C1 Pt 112.9(8)
C3 C2 C1 123.2(10)
C3 C2 H2 118.4
C1 C2 H2 118.4
C2 C3 C4 118.5(12)
C2 C3 H3 120.7
C4 C3 H3 120.7
C5 C4 C3 120.4(10)
C5 C4 H4 119.8
C3 C4 H4 119.8
C4 C5 C6 120.9(10)
C4 C5 H5 119.5
C6 C5 H5 119.5
C5 C6 C1 120.5(11)
C5 C6 C7 123.0(9)
C1 C6 C7 116.5(9)
C6 C7 N 110.1(8)
C6 C7 H7A 109.6
N C7 H7A 109.6
C6 C7 H7B 109.6
N C7 H7B 109.6
H7A C7 H7B 108.2
C7 N C9 109.1(8)
C7 N C8 110.1(8)
C9 N C8 108.0(8)
C7 N Pt 106.4(6)
C9 N Pt 115.0(6)
C8 N Pt 108.3(5)
N C8 H8A 109.5
N C8 H8B 109.5
H8A C8 H8B 109.5
N C8 H8C 109.5
H8A C8 H8C 109.5
H8B C8 H8C 109.5
N C9 H9A 109.5
N C9 H9B 109.5
H9A C9 H9B 109.5
N C9 H9C 109.5
H9A C9 H9C 109.5
H9B C9 H9C 109.5
C15 C10 C11 118.7(7)
C15 C10 P 120.8(6)
C11 C10 P 120.4(6)
C12 C11 C10 120.3(7)
C12 C11 H11 119.8
C10 C11 H11 119.8
C11 C12 C13 119.9(8)
C11 C12 H12 120.1
C13 C12 H12 120.1
C14 C13 C12 120.7(8)
C14 C13 C16 119.2(8)
C12 C13 C16 120.1(7)
C15 C14 C13 119.1(8)
C15 C14 H14 120.5
C13 C14 H14 120.5
C14 C15 C10 121.3(8)
C14 C15 H15 119.3
C10 C15 H15 119.3
F3 C16 F1 104.3(9)
F3 C16 F2 108.1(9)
F1 C16 F2 106.1(9)
F3 C16 C13 113.3(8)
F1 C16 C13 111.8(9)
F2 C16 C13 112.7(7)
C22 C17 C18 119.0(7)
C22 C17 P 121.7(6)
C18 C17 P 119.2(6)
C19 C18 C17 120.5(7)
C19 C18 H18 119.7
C17 C18 H18 119.7
C18 C19 C20 120.0(8)
C18 C19 H19 120.0
C20 C19 H19 120.0
C21 C20 C19 120.4(7)
C21 C20 C23 120.2(7)
C19 C20 C23 119.4(7)
C20 C21 C22 118.6(7)
C20 C21 H21 120.7
C22 C21 H21 120.7
C17 C22 C21 121.3(7)
C17 C22 H22 119.3
C21 C22 H22 119.3
F4 C23 F5 114.9(10)
F4 C23 F6 103.1(11)
F5 C23 F6 93.7(11)
F4 C23 C20 116.5(8)
F5 C23 C20 115.2(8)
F6 C23 C20 109.9(8)
C25 C24 C29 118.9(7)
C25 C24 P 125.1(6)
C29 C24 P 116.0(6)
C24 C25 C26 120.9(8)
C24 C25 H25 119.6
C26 C25 H25 119.6
C25 C26 C27 119.2(8)
C25 C26 H26 120.4
C27 C26 H26 120.4
C28 C27 C26 120.4(8)
C28 C27 C30 120.0(8)
C26 C27 C30 119.6(9)
C27 C28 C29 120.3(8)
C27 C28 H28 119.9
C29 C28 H28 119.9
C28 C29 C24 120.2(8)
C28 C29 H29 119.9
C24 C29 H29 119.9
F9 C30 F7 109.6(10)
F9 C30 F8 105.6(11)
F7 C30 F8 102.8(8)
F9 C30 C27 114.0(9)
F7 C30 C27 112.9(9)
F8 C30 C27 111.1(9)
Cl2 C31 Cl3 113.6(9)
Cl2 C31 H31A 108.9
Cl3 C31 H31A 108.9
Cl2 C31 H31B 108.9
Cl3 C31 H31B 108.9
H31A C31 H31B 107.7
Cl5 C32 Cl4 112.0(10)
Cl5 C32 H32A 109.2
Cl4 C32 H32A 109.2
Cl5 C32 H32B 109.2
Cl4 C32 H32B 109.2
H32A C32 H32B 107.9

loop_
_geom_bond_atom_site_label_1
_geom_bond_atom_site_label_2
_geom_bond_distance
Pt C1 2.019(9)
Pt N 2.131(7)
Pt P 2.212(2)
Pt Cl1 2.378(2)
P C24 1.826(8)
P C17 1.826(8)
P C10 1.828(8)
C1 C2 1.400(14)
C1 C6 1.417(12)
C2 C3 1.387(13)
C2 H2 0.9500
C3 C4 1.397(17)
C3 H3 0.9500
C4 C5 1.367(19)
C4 H4 0.9500
C5 C6 1.401(15)
C5 H5 0.9500
C6 C7 1.463(17)
C7 N 1.484(13)
C7 H7A 0.9900
C7 H7B 0.9900
N C9 1.496(14)
N C8 1.498(11)
C8 H8A 0.9800
C8 H8B 0.9800
C8 H8C 0.9800
C9 H9A 0.9800
C9 H9B 0.9800
C9 H9C 0.9800
C10 C15 1.387(11)
C10 C11 1.405(11)
C11 C12 1.368(11)
C11 H11 0.9500
C12 C13 1.387(12)
C12 H12 0.9500
C13 C14 1.384(12)
C13 C16 1.496(12)
C14 C15 1.375(12)
C14 H14 0.9500
C15 H15 0.9500
C16 F3 1.317(12)
C16 F1 1.334(13)
C16 F2 1.340(11)
C17 C22 1.372(11)
C17 C18 1.404(11)
C18 C19 1.370(11)
C18 H18 0.9500
C19 C20 1.398(12)
C19 H19 0.9500
C20 C21 1.387(11)
C20 C23 1.494(11)
C21 C22 1.406(11)
C21 H21 0.9500
C22 H22 0.9500
C23 F4 1.228(11)
C23 F5 1.263(12)
C23 F6 1.335(14)
C24 C25 1.386(11)
C24 C29 1.408(11)
C25 C26 1.388(12)
C25 H25 0.9500
C26 C27 1.401(13)
C26 H26 0.9500
C27 C28 1.374(13)
C27 C30 1.506(13)
C28 C29 1.380(12)
C28 H28 0.9500
C29 H29 0.9500
C30 F9 1.282(13)
C30 F7 1.323(13)
C30 F8 1.357(14)
C31 Cl2 1.725(14)
C31 Cl3 1.765(17)
C31 H31A 0.9900
C31 H31B 0.9900
C32 Cl5 1.715(19)
C32 Cl4 1.763(19)
C32 H32A 0.9900
C32 H32B 0.9900
